data_4024658
loop_
_publ_author_name
'Jie Chen'
'Shengming Ma'

_publ_section_title
;
An X-(X = I, Br)-Triggered Ring-Opening Cyclization of
Cyclopropenyl-Substituted Alkyl Halides or Mesylates: An Efficient and
Highly Regio- and Stereoselective Approach to (E)-Haloalkylidene
4-7-Membered Cyclic Compounds
;
_journal_name_full 'Journal of Organic Chemistry'
_journal_page_first 5595
_journal_page_last 5598
_journal_paper_doi 10.1021/jo900389m
_journal_volume 74
_journal_year 2009
_chemical_formula_sum 'C12 H17 I O4'
_chemical_formula_weight 352.16
_chemical_name_systematic
; 
 ? 
;
_space_group_IT_number 14
_symmetry_cell_setting monoclinic
_symmetry_space_group_name_Hall '-P 2yn'
_symmetry_space_group_name_H-M 'P 1 21/n 1'
_atom_sites_solution_hydrogens geom
_atom_sites_solution_primary direct
_atom_sites_solution_secondary difmap
_audit_creation_method SHELXL-97
_cell_angle_alpha 90.00
_cell_angle_beta 95.994(2)
_cell_angle_gamma 90.00
_cell_formula_units_Z 4
_cell_length_a 8.2163(9)
_cell_length_b 13.1526(15)
_cell_length_c 12.5835(14)
_cell_measurement_reflns_used 4422
_cell_measurement_temperature 293(2)
_cell_measurement_theta_max 46.481
_cell_measurement_theta_min 5.662
_cell_volume 1352.4(3)
_computing_cell_refinement 'Bruker SMART'
_computing_data_collection 'Bruker SMART'
_computing_data_reduction 'Bruker SHELXTL'
_computing_molecular_graphics 'Bruker SHELXTL'
_computing_publication_material 'Bruker SHELXTL'
_computing_structure_refinement 'SHELXL-97 (Sheldrick, 1997)'
_computing_structure_solution 'SHELXS-97 (Sheldrick, 1990)'
_diffrn_ambient_temperature 293(2)
_diffrn_measured_fraction_theta_full 0.996
_diffrn_measured_fraction_theta_max 0.996
_diffrn_measurement_device_type 'CCD area detector'
_diffrn_measurement_method 'phi and omega scans'
_diffrn_radiation_monochromator graphite
_diffrn_radiation_source 'fine-focus sealed tube'
_diffrn_radiation_type MoK\a
_diffrn_radiation_wavelength 0.71073
_diffrn_reflns_av_R_equivalents 0.0900
_diffrn_reflns_av_sigmaI/netI 0.0605
_diffrn_reflns_limit_h_max 10
_diffrn_reflns_limit_h_min -10
_diffrn_reflns_limit_k_max 9
_diffrn_reflns_limit_k_min -16
_diffrn_reflns_limit_l_max 16
_diffrn_reflns_limit_l_min -15
_diffrn_reflns_number 7777
_diffrn_reflns_theta_full 26.98
_diffrn_reflns_theta_max 26.98
_diffrn_reflns_theta_min 2.25
_exptl_absorpt_coefficient_mu 2.369
_exptl_absorpt_correction_T_max 1.0000
_exptl_absorpt_correction_T_min 0.7192
_exptl_absorpt_correction_type empirical
_exptl_absorpt_process_details sadabs
_exptl_crystal_colour colorless
_exptl_crystal_density_diffrn 1.730
_exptl_crystal_density_method 'not measured'
_exptl_crystal_description prismatic
_exptl_crystal_F_000 696
_exptl_crystal_size_max 0.503
_exptl_crystal_size_mid 0.457
_exptl_crystal_size_min 0.401
_refine_diff_density_max 0.949
_refine_diff_density_min -1.567
_refine_diff_density_rms 0.145
_refine_ls_extinction_coef 0.092(4)
_refine_ls_extinction_expression Fc^*^=kFc[1+0.001xFc^2^\l^3^/sin(2\q)]^-1/4^
_refine_ls_extinction_method SHELXL
_refine_ls_goodness_of_fit_ref 1.036
_refine_ls_hydrogen_treatment constr
_refine_ls_matrix_type full
_refine_ls_number_parameters 157
_refine_ls_number_reflns 2944
_refine_ls_number_restraints 0
_refine_ls_restrained_S_all 1.036
_refine_ls_R_factor_all 0.0460
_refine_ls_R_factor_gt 0.0416
_refine_ls_shift/su_max 0.001
_refine_ls_shift/su_mean 0.000
_refine_ls_structure_factor_coef Fsqd
_refine_ls_weighting_details 'calc w=1/[\s^2^(Fo^2^)+(0.0677P)^2^+0.0000P] where P=(Fo^2^+2Fc^2^)/3'
_refine_ls_weighting_scheme calc
_refine_ls_wR_factor_gt 0.1048
_refine_ls_wR_factor_ref 0.1075
_reflns_number_gt 2565
_reflns_number_total 2944
_reflns_threshold_expression >2sigma(I)
_cod_data_source_file jo900389m_si_002.cif
_cod_data_source_block cd27267
_cod_depositor_comments
;
The following automatic conversions were performed:
'_symmetry_cell_setting' value 'Monoclinic' changed to 'monoclinic'
according to '/home/saulius/struct/CIF-dictionaries/cif_core.dic'
dictionary named 'cif_core.dic' version 2.4.1 from 2010-06-29.

Automatic conversion script
Id: cif_fix_enum 1527 2010-12-29 10:47:43Z saulius 
;
_cod_original_sg_symbol_H-M P2(1)/n
_cod_database_code 4024658

loop_
_symmetry_equiv_pos_as_xyz
'x, y, z'
'-x+1/2, y+1/2, -z+1/2'
'-x, -y, -z'
'x-1/2, -y-1/2, z-1/2'

loop_
_atom_site_label
_atom_site_type_symbol
_atom_site_fract_x
_atom_site_fract_y
_atom_site_fract_z
_atom_site_U_iso_or_equiv
_atom_site_adp_type
_atom_site_occupancy
_atom_site_symmetry_multiplicity
_atom_site_calc_flag
_atom_site_refinement_flags
_atom_site_disorder_assembly
_atom_site_disorder_group
I I 1.09327(2) 0.070717(18) 0.155773(17) 0.04798(17) Uani 1 1 d . . .
O1 O 0.5664(3) 0.22561(16) 0.27513(19) 0.0434(5) Uani 1 1 d . . .
O2 O 0.4519(3) 0.15450(16) 0.41031(17) 0.0414(5) Uani 1 1 d . . .
O3 O 0.8048(2) -0.01631(16) 0.49991(16) 0.0380(5) Uani 1 1 d . . .
O4 O 0.7995(3) 0.15287(16) 0.48351(17) 0.0426(6) Uani 1 1 d . . .
C1 C 0.6600(3) 0.06025(18) 0.3421(2) 0.0248(5) Uani 1 1 d . . .
C2 C 0.5421(3) -0.0325(2) 0.3345(2) 0.0318(6) Uani 1 1 d . . .
H2A H 0.5166 -0.0489 0.4061 0.038 Uiso 1 1 calc R . .
H2B H 0.4408 -0.0123 0.2935 0.038 Uiso 1 1 calc R . .
C3 C 0.6041(4) -0.1292(2) 0.2842(3) 0.0401(7) Uani 1 1 d . . .
H3A H 0.7208 -0.1353 0.3046 0.048 Uiso 1 1 calc R . .
H3B H 0.5514 -0.1875 0.3131 0.048 Uiso 1 1 calc R . .
C4 C 0.5729(4) -0.1321(3) 0.1626(3) 0.0492(9) Uani 1 1 d . . .
H4A H 0.5862 -0.2016 0.1390 0.059 Uiso 1 1 calc R . .
H4B H 0.4601 -0.1127 0.1419 0.059 Uiso 1 1 calc R . .
C5 C 0.6836(5) -0.0638(2) 0.1048(3) 0.0466(8) Uani 1 1 d . . .
H5A H 0.6489 -0.0666 0.0288 0.056 Uiso 1 1 calc R . .
H5B H 0.7944 -0.0900 0.1159 0.056 Uiso 1 1 calc R . .
C6 C 0.6846(4) 0.0471(2) 0.1408(2) 0.0365(7) Uani 1 1 d . . .
H6A H 0.7391 0.0881 0.0910 0.044 Uiso 1 1 calc R . .
H6B H 0.5728 0.0711 0.1392 0.044 Uiso 1 1 calc R . .
C7 C 0.7697(3) 0.06118(18) 0.2511(2) 0.0268(6) Uani 1 1 d . . .
C8 C 0.9298(4) 0.0700(2) 0.2723(2) 0.0308(6) Uani 1 1 d . . .
H8 H 0.9724 0.0763 0.3434 0.037 Uiso 1 1 calc R . .
C9 C 0.5570(3) 0.1577(2) 0.3371(2) 0.0280(5) Uani 1 1 d . . .
C10 C 0.3419(4) 0.2394(3) 0.4130(3) 0.0540(10) Uani 1 1 d . . .
H10A H 0.4038 0.3006 0.4279 0.081 Uiso 1 1 calc R . .
H10B H 0.2708 0.2286 0.4678 0.081 Uiso 1 1 calc R . .
H10C H 0.2776 0.2456 0.3451 0.081 Uiso 1 1 calc R . .
C11 C 0.7624(3) 0.05837(19) 0.4516(2) 0.0265(6) Uani 1 1 d . . .
C12 C 0.8914(5) 0.1653(3) 0.5872(3) 0.0548(9) Uani 1 1 d . . .
H12A H 0.8367 0.1302 0.6401 0.082 Uiso 1 1 calc R . .
H12B H 0.8991 0.2363 0.6047 0.082 Uiso 1 1 calc R . .
H12C H 0.9993 0.1377 0.5855 0.082 Uiso 1 1 calc R . .

loop_
_atom_site_aniso_label
_atom_site_aniso_U_11
_atom_site_aniso_U_22
_atom_site_aniso_U_33
_atom_site_aniso_U_23
_atom_site_aniso_U_13
_atom_site_aniso_U_12
I 0.0335(2) 0.0702(3) 0.0422(2) 0.00165(9) 0.01345(11) -0.00033(8)
O1 0.0476(13) 0.0406(12) 0.0419(12) 0.0154(10) 0.0041(10) 0.0089(10)
O2 0.0426(12) 0.0407(12) 0.0432(12) 0.0059(9) 0.0158(10) 0.0147(9)
O3 0.0382(12) 0.0414(12) 0.0326(10) 0.0126(9) -0.0047(9) 0.0052(9)
O4 0.0531(14) 0.0396(12) 0.0307(11) -0.0040(9) -0.0160(10) 0.0025(10)
C1 0.0225(13) 0.0297(13) 0.0217(12) 0.0029(9) 0.0004(10) 0.0007(9)
C2 0.0254(13) 0.0344(14) 0.0359(14) -0.0004(12) 0.0052(11) -0.0021(11)
C3 0.0373(16) 0.0311(15) 0.0519(18) -0.0029(13) 0.0044(14) 0.0002(12)
C4 0.0432(19) 0.0459(19) 0.058(2) -0.0232(16) 0.0012(16) -0.0033(14)
C5 0.0419(19) 0.068(2) 0.0291(15) -0.0183(14) -0.0001(14) -0.0019(14)
C6 0.0299(15) 0.0534(18) 0.0249(14) 0.0012(12) -0.0037(11) -0.0008(13)
C7 0.0273(14) 0.0304(13) 0.0224(13) 0.0038(9) 0.0011(10) 0.0010(10)
C8 0.0256(14) 0.0420(16) 0.0246(13) 0.0016(10) 0.0019(11) -0.0021(10)
C9 0.0240(12) 0.0329(14) 0.0262(12) 0.0007(11) -0.0021(10) 0.0018(10)
C10 0.047(2) 0.051(2) 0.066(3) -0.0073(18) 0.0128(19) 0.0207(17)
C11 0.0216(12) 0.0346(14) 0.0232(13) 0.0027(10) 0.0026(10) 0.0015(10)
C12 0.058(2) 0.067(2) 0.0341(17) -0.0168(16) -0.0191(16) 0.0065(18)

loop_
_atom_type_symbol
_atom_type_description
_atom_type_scat_dispersion_real
_atom_type_scat_dispersion_imag
_atom_type_scat_source
C C 0.0033 0.0016 'International Tables Vol C Tables 4.2.6.8 and 6.1.1.4'
H H 0.0000 0.0000 'International Tables Vol C Tables 4.2.6.8 and 6.1.1.4'
O O 0.0106 0.0060 'International Tables Vol C Tables 4.2.6.8 and 6.1.1.4'
I I -0.4742 1.8119 'International Tables Vol C Tables 4.2.6.8 and 6.1.1.4'

loop_
_geom_angle_atom_site_label_1
_geom_angle_atom_site_label_2
_geom_angle_atom_site_label_3
_geom_angle
_geom_angle_site_symmetry_1
_geom_angle_site_symmetry_3
_geom_angle_publ_flag
C9 O2 C10 116.6(2) . . ?
C11 O4 C12 117.3(2) . . ?
C7 C1 C9 109.2(2) . . ?
C7 C1 C11 111.1(2) . . ?
C9 C1 C11 107.3(2) . . ?
C7 C1 C2 111.9(2) . . ?
C9 C1 C2 108.4(2) . . ?
C11 C1 C2 108.8(2) . . ?
C3 C2 C1 116.4(2) . . ?
C3 C2 H2A 108.2 . . ?
C1 C2 H2A 108.2 . . ?
C3 C2 H2B 108.2 . . ?
C1 C2 H2B 108.2 . . ?
H2A C2 H2B 107.3 . . ?
C4 C3 C2 114.0(3) . . ?
C4 C3 H3A 108.7 . . ?
C2 C3 H3A 108.7 . . ?
C4 C3 H3B 108.7 . . ?
C2 C3 H3B 108.7 . . ?
H3A C3 H3B 107.6 . . ?
C5 C4 C3 114.8(3) . . ?
C5 C4 H4A 108.6 . . ?
C3 C4 H4A 108.6 . . ?
C5 C4 H4B 108.6 . . ?
C3 C4 H4B 108.6 . . ?
H4A C4 H4B 107.5 . . ?
C4 C5 C6 114.2(3) . . ?
C4 C5 H5A 108.7 . . ?
C6 C5 H5A 108.7 . . ?
C4 C5 H5B 108.7 . . ?
C6 C5 H5B 108.7 . . ?
H5A C5 H5B 107.6 . . ?
C7 C6 C5 112.3(2) . . ?
C7 C6 H6A 109.1 . . ?
C5 C6 H6A 109.1 . . ?
C7 C6 H6B 109.1 . . ?
C5 C6 H6B 109.1 . . ?
H6A C6 H6B 107.9 . . ?
C8 C7 C6 123.8(3) . . ?
C8 C7 C1 120.2(2) . . ?
C6 C7 C1 116.0(2) . . ?
C7 C8 I 124.0(2) . . ?
C7 C8 H8 118.0 . . ?
I C8 H8 118.0 . . ?
O1 C9 O2 124.6(2) . . ?
O1 C9 C1 125.4(3) . . ?
O2 C9 C1 110.0(2) . . ?
O2 C10 H10A 109.5 . . ?
O2 C10 H10B 109.5 . . ?
H10A C10 H10B 109.5 . . ?
O2 C10 H10C 109.5 . . ?
H10A C10 H10C 109.5 . . ?
H10B C10 H10C 109.5 . . ?
O3 C11 O4 124.9(3) . . ?
O3 C11 C1 125.1(2) . . ?
O4 C11 C1 110.0(2) . . ?
O4 C12 H12A 109.5 . . ?
O4 C12 H12B 109.5 . . ?
H12A C12 H12B 109.5 . . ?
O4 C12 H12C 109.5 . . ?
H12A C12 H12C 109.5 . . ?
H12B C12 H12C 109.5 . . ?

loop_
_geom_bond_atom_site_label_1
_geom_bond_atom_site_label_2
_geom_bond_distance
_geom_bond_site_symmetry_2
_geom_bond_publ_flag
I C8 2.090(3) . ?
O1 C9 1.194(3) . ?
O2 C9 1.327(3) . ?
O2 C10 1.440(3) . ?
O3 C11 1.188(3) . ?
O4 C11 1.332(3) . ?
O4 C12 1.447(3) . ?
C1 C7 1.530(4) . ?
C1 C9 1.534(3) . ?
C1 C11 1.538(4) . ?
C1 C2 1.554(4) . ?
C2 C3 1.532(4) . ?
C2 H2A 0.9700 . ?
C2 H2B 0.9700 . ?
C3 C4 1.526(5) . ?
C3 H3A 0.9700 . ?
C3 H3B 0.9700 . ?
C4 C5 1.517(5) . ?
C4 H4A 0.9700 . ?
C4 H4B 0.9700 . ?
C5 C6 1.527(4) . ?
C5 H5A 0.9700 . ?
C5 H5B 0.9700 . ?
C6 C7 1.500(4) . ?
C6 H6A 0.9700 . ?
C6 H6B 0.9700 . ?
C7 C8 1.319(4) . ?
C8 H8 0.9300 . ?
C10 H10A 0.9600 . ?
C10 H10B 0.9600 . ?
C10 H10C 0.9600 . ?
C12 H12A 0.9600 . ?
C12 H12B 0.9600 . ?
C12 H12C 0.9600 . ?

loop_
_geom_torsion_atom_site_label_1
_geom_torsion_atom_site_label_2
_geom_torsion_atom_site_label_3
_geom_torsion_atom_site_label_4
_geom_torsion
_geom_torsion_site_symmetry_1
_geom_torsion_site_symmetry_2
_geom_torsion_site_symmetry_3
_geom_torsion_site_symmetry_4
_geom_torsion_publ_flag
C7 C1 C2 C3 30.5(3) . . . . ?
C9 C1 C2 C3 150.9(2) . . . . ?
C11 C1 C2 C3 -92.7(3) . . . . ?
C1 C2 C3 C4 -85.7(3) . . . . ?
C2 C3 C4 C5 74.4(4) . . . . ?
C3 C4 C5 C6 -53.9(4) . . . . ?
C4 C5 C6 C7 70.5(4) . . . . ?
C5 C6 C7 C8 83.1(4) . . . . ?
C5 C6 C7 C1 -94.3(3) . . . . ?
C9 C1 C7 C8 111.8(3) . . . . ?
C11 C1 C7 C8 -6.4(3) . . . . ?
C2 C1 C7 C8 -128.2(3) . . . . ?
C9 C1 C7 C6 -70.7(3) . . . . ?
C11 C1 C7 C6 171.1(2) . . . . ?
C2 C1 C7 C6 49.3(3) . . . . ?
C6 C7 C8 I 2.0(4) . . . . ?
C1 C7 C8 I 179.31(17) . . . . ?
C10 O2 C9 O1 0.5(4) . . . . ?
C10 O2 C9 C1 -177.8(2) . . . . ?
C7 C1 C9 O1 -3.2(4) . . . . ?
C11 C1 C9 O1 117.4(3) . . . . ?
C2 C1 C9 O1 -125.3(3) . . . . ?
C7 C1 C9 O2 175.1(2) . . . . ?
C11 C1 C9 O2 -64.3(3) . . . . ?
C2 C1 C9 O2 53.0(3) . . . . ?
C12 O4 C11 O3 -3.3(5) . . . . ?
C12 O4 C11 C1 178.0(3) . . . . ?
C7 C1 C11 O3 -91.3(3) . . . . ?
C9 C1 C11 O3 149.3(3) . . . . ?
C2 C1 C11 O3 32.2(4) . . . . ?
C7 C1 C11 O4 87.4(3) . . . . ?
C9 C1 C11 O4 -31.9(3) . . . . ?
C2 C1 C11 O4 -149.0(2) . . . . ?

loop_
_cod_related_entry_id
_cod_related_entry_database
_cod_related_entry_code
1 ChemSpider 30658985
